data_7222669
loop_
_publ_author_name
'Joergens, S.'
'Mewis, A.'

_publ_section_title
;
 Neue Chalcogenophosphate: KBaPS4, KBaPSe4 und Ba3PO4PSe4
;
_journal_name_full
;
Zeitschrift fuer Naturforschung, Teil B. Anorganische Chemie, Organische 
Chemie (42,1987-)
;
_journal_page_first 431
_journal_page_last 436
_journal_volume 60
_journal_year 2005
_chemical_formula_sum 'Ba K P S4'
_space_group_IT_number 62
_symmetry_space_group_name_Hall '-P 2ac 2n'
_symmetry_space_group_name_H-M 'P n m a'
_cell_angle_alpha 90
_cell_angle_beta 90
_cell_angle_gamma 90
_cell_formula_units_Z 4
_cell_length_a 11.587
_cell_length_b 6.7
_cell_length_c 10.118
_cell_volume 785.490
_citation_journal_id_ASTM ZNBSEN
_cod_data_source_file Joergens_ZNBSEN_2005_1858.cif
_cod_data_source_block Ba1K1P1S4
_cod_original_cell_volume 785.4897
_cod_original_formula_sum 'Ba1 K1 P1 S4'
_cod_database_code 7222669

loop_
_symmetry_equiv_pos_as_xyz
x,y,z
-x+1/2,-y,z+1/2
x+1/2,-y+1/2,-z+1/2
-x,y+1/2,-z
-x,-y,-z
x-1/2,y,-z-1/2
-x-1/2,y-1/2,z-1/2
x,-y-1/2,z

loop_
_atom_site_label
_atom_site_type_symbol
_atom_site_fract_x
_atom_site_fract_y
_atom_site_fract_z
_atom_site_occupancy
_atom_site_U_iso_or_equiv
S2 S-2 0.28801 0.99703 0.10871 1 0.0
K1 K+1 0.0916 0.25 0.3383 1 0.0
Ba1 Ba+2 0.14784 0.25 0.89087 1 0.0
S1 S-2 0.41504 0.25 0.77002 1 0.0
S3 S-2 0.91165 0.25 0.06857 1 0.0
P1 P+5 0.81409 0.25 0.89784 1 0.0
